data_7008240
loop_
_publ_author_name
'Patra, Srikanta'
'Sarkar, Biprajit'
'Ghumaan, Sandeep'
'Patil, Mahendra P.'
'Mobin, Shaikh M.'
'Sunoj, Raghavan B.'
'Kaim, Wolfgang'
'Lahiri, Goutam Kumar'

_publ_section_title
;
 Isomeric ruthenium terpyridine complexes [Ru(trpy)(L)Cl]n+ containing
 the unsymmetrically bidentate acceptor
 L=3-amino-6-(3,5-dimethylpyrazol-1-yl)-1,2,4,5-tetrazine. Synthesis,
 structures, electrochemistry, spectroscopy and DFT calculations.
;
_journal_issue 7
_journal_name_full 'Dalton transactions (Cambridge, England : 2003)'
_journal_page_first 1188
_journal_page_last 1194
_journal_paper_doi 10.1039/b500152h
_journal_year 2005
_chemical_formula_sum 'C22 H21 Cl2 N10 O4.5 Ru'
_chemical_formula_weight 669.46
_chemical_name_systematic
;
?
;
_space_group_IT_number 15
_symmetry_cell_setting monoclinic
_symmetry_space_group_name_Hall '-C 2yc'
_symmetry_space_group_name_H-M 'C 1 2/c 1'
_atom_sites_solution_hydrogens geom
_atom_sites_solution_primary direct
_atom_sites_solution_secondary difmap
_audit_creation_method SHELXL-97
_cell_angle_alpha 90.00
_cell_angle_beta 91.845(8)
_cell_angle_gamma 90.00
_cell_formula_units_Z 8
_cell_length_a 26.0150(19)
_cell_length_b 14.7830(11)
_cell_length_c 13.7050(18)
_cell_measurement_reflns_used 25
_cell_measurement_temperature 293(2)
_cell_measurement_theta_max 13.9900
_cell_measurement_theta_min 6.1400
_cell_volume 5267.9(9)
_computing_cell_refinement 'Argus (Nonius, MACH3 software)'
_computing_data_collection 'Argus (Nonius, MACH3 software)'
_computing_data_reduction 'Maxus (Nonius software)'
_computing_molecular_graphics Ortep
_computing_publication_material Shelx97
_computing_structure_refinement 'SHELXL-97 (Sheldrick, 1997)'
_computing_structure_solution 'SHELXS-97 (Sheldrick, 1990)'
_diffrn_ambient_temperature 293(2)
_diffrn_measured_fraction_theta_full 0.480
_diffrn_measured_fraction_theta_max 0.480
_diffrn_measurement_device_type 'Nonius MACH3'
_diffrn_measurement_method \w/q-scan
_diffrn_radiation_monochromator graphite
_diffrn_radiation_source 'fine-focus sealed tube'
_diffrn_radiation_type MoK\a
_diffrn_radiation_wavelength 0.71073
_diffrn_reflns_av_R_equivalents 0.0339
_diffrn_reflns_av_sigmaI/netI 0.0406
_diffrn_reflns_limit_h_max 30
_diffrn_reflns_limit_h_min -30
_diffrn_reflns_limit_k_max 0
_diffrn_reflns_limit_k_min -17
_diffrn_reflns_limit_l_max 16
_diffrn_reflns_limit_l_min 0
_diffrn_reflns_number 4854
_diffrn_reflns_theta_full 24.98
_diffrn_reflns_theta_max 24.98
_diffrn_reflns_theta_min 1.57
_diffrn_standards_decay_% <3%
_diffrn_standards_interval_time 3600
_diffrn_standards_number 3
_exptl_absorpt_coefficient_mu 0.851
_exptl_absorpt_correction_T_max 0.8830
_exptl_absorpt_correction_T_min 0.7549
_exptl_absorpt_correction_type psi-scan
_exptl_crystal_density_diffrn 1.688
_exptl_crystal_density_method 'not measured'
_exptl_crystal_F_000 2696
_exptl_crystal_size_max 0.35
_exptl_crystal_size_mid 0.25
_exptl_crystal_size_min 0.15
_refine_diff_density_max 1.109
_refine_diff_density_min -0.999
_refine_diff_density_rms 0.091
_refine_ls_extinction_method none
_refine_ls_goodness_of_fit_ref 1.026
_refine_ls_hydrogen_treatment mixed
_refine_ls_matrix_type full
_refine_ls_number_parameters 438
_refine_ls_number_reflns 4638
_refine_ls_number_restraints 0
_refine_ls_restrained_S_all 1.026
_refine_ls_R_factor_all 0.0709
_refine_ls_R_factor_gt 0.0433
_refine_ls_shift/su_max 0.009
_refine_ls_shift/su_mean 0.000
_refine_ls_structure_factor_coef Fsqd
_refine_ls_weighting_details 'w=1/[\s^2^(Fo^2^)+(0.0618P)^2^+23.1494P] where P=(Fo^2^+2Fc^2^)/3'
_refine_ls_weighting_scheme calc
_refine_ls_wR_factor_gt 0.1111
_refine_ls_wR_factor_ref 0.1239
_reflns_number_gt 3570
_reflns_number_total 4638
_reflns_threshold_expression >2sigma(I)
_cod_data_source_file b500152h.txt
_cod_data_source_block gk178b
_cod_depositor_comments
;
The following automatic conversions were performed:
'_symmetry_cell_setting' value 'Monoclinic' changed to 'monoclinic'
according to '/home/saulius/struct/CIF-dictionaries/cif_core.dic'
dictionary named 'cif_core.dic' version 2.4.1 from
2010-06-29.

'_exptl_absorpt_correction_type' value 'Psi-scan' changed to
'psi-scan' according to
'/home/saulius/struct/CIF-dictionaries/cif_core.dic' dictionary named
'cif_core.dic' version 2.4.1 from 2010-06-29.

Automatic conversion script
Id: cif_fix_enum 1527 2010-12-29 10:47:43Z saulius 

The following automatic conversions were performed:

'_refine_ls_weighting_scheme' value 'calc
w=1/[\s^2^(Fo^2^)+(0.0618P)^2^+23.1494P] where P=(Fo^2^+2Fc^2^)/3'
was changed to 'calc'. New tag '_refine_ls_weighting_details' was
created. The value of the new tag was set to
'w=1/[\s^2^(Fo^2^)+(0.0618P)^2^+23.1494P] where P=(Fo^2^+2Fc^2^)/3'.

Automatic conversion script
Id: cif_fix_values 3143 2015-03-26 13:38:13Z robertas 
;
_cod_original_sg_symbol_H-M 'C 2/c'
_cod_original_formula_sum 'C22 H21 Cl2 N10 O4.50 Ru'
_cod_database_code 7008240

loop_
_symmetry_equiv_pos_as_xyz
'x, y, z'
'-x, y, -z+1/2'
'x+1/2, y+1/2, z'
'-x+1/2, y+1/2, -z+1/2'
'-x, -y, -z'
'x, -y, z-1/2'
'-x+1/2, -y+1/2, -z'
'x+1/2, -y+1/2, z-1/2'

loop_
_atom_site_label
_atom_site_type_symbol
_atom_site_fract_x
_atom_site_fract_y
_atom_site_fract_z
_atom_site_U_iso_or_equiv
_atom_site_adp_type
_atom_site_occupancy
_atom_site_calc_flag
_atom_site_refinement_flags
_atom_site_disorder_assembly
_atom_site_disorder_group
Ru1 Ru 0.161209(14) 0.23000(3) 0.25928(3) 0.03462(14) Uani 1 d . . .
Cl1 Cl 0.21734(5) 0.35803(9) 0.27253(9) 0.0448(3) Uani 1 d . . .
N1 N 0.10906(15) 0.1282(3) 0.2313(3) 0.0418(10) Uani 1 d . . .
N2 N 0.06666(15) 0.1577(3) 0.1766(3) 0.0424(10) Uani 1 d . . .
N3 N 0.10133(15) 0.3004(3) 0.2030(3) 0.0382(9) Uani 1 d . . .
N4 N 0.09703(16) 0.3898(3) 0.2009(3) 0.0471(11) Uani 1 d . . .
N5 N 0.01598(17) 0.2838(3) 0.1380(3) 0.0502(11) Uani 1 d . . .
N6 N 0.01033(18) 0.3734(4) 0.1342(4) 0.0560(12) Uani 1 d . . .
N7 N 0.0470(3) 0.5120(5) 0.1605(6) 0.079(2) Uani 1 d . . .
N8 N 0.19835(15) 0.1867(3) 0.1363(3) 0.0387(9) Uani 1 d . . .
N9 N 0.21856(14) 0.1588(3) 0.3188(3) 0.0354(9) Uani 1 d . . .
N10 N 0.14469(15) 0.2393(3) 0.4060(3) 0.0390(9) Uani 1 d . . .
C1 C 0.1435(3) -0.0184(6) 0.2874(7) 0.070(2) Uani 1 d . . .
C2 C 0.1052(2) 0.0386(4) 0.2334(4) 0.0505(13) Uani 1 d . . .
C3 C 0.0608(2) 0.0120(5) 0.1806(5) 0.0597(16) Uani 1 d . . .
C4 C 0.0369(2) 0.0869(4) 0.1456(4) 0.0505(14) Uani 1 d . . .
C5 C -0.0118(3) 0.0959(6) 0.0852(6) 0.0652(18) Uani 1 d . . .
C6 C 0.06018(18) 0.2513(3) 0.1702(4) 0.0396(12) Uani 1 d . . .
C7 C 0.0514(2) 0.4226(4) 0.1647(4) 0.0533(14) Uani 1 d . . .
C8 C 0.1825(2) 0.1976(4) 0.0424(4) 0.0477(13) Uani 1 d . . .
C9 C 0.2096(3) 0.1634(4) -0.0338(4) 0.0524(14) Uani 1 d . . .
C10 C 0.2545(3) 0.1184(4) -0.0146(4) 0.0573(16) Uani 1 d . . .
C11 C 0.2713(2) 0.1046(4) 0.0811(4) 0.0519(14) Uani 1 d . . .
C12 C 0.24238(19) 0.1389(3) 0.1552(3) 0.0413(11) Uani 1 d . . .
C13 C 0.25489(19) 0.1252(3) 0.2601(4) 0.0380(11) Uani 1 d . . .
C14 C 0.2976(2) 0.0818(4) 0.3010(4) 0.0439(12) Uani 1 d . . .
C15 C 0.3026(2) 0.0757(4) 0.4016(4) 0.0468(13) Uani 1 d . . .
C16 C 0.2654(2) 0.1104(4) 0.4598(4) 0.0441(12) Uani 1 d . . .
C17 C 0.22285(18) 0.1523(3) 0.4163(3) 0.0362(10) Uani 1 d . . .
C18 C 0.17852(18) 0.1932(3) 0.4661(3) 0.0378(11) Uani 1 d . . .
C19 C 0.1712(2) 0.1862(4) 0.5649(4) 0.0471(13) Uani 1 d . . .
C20 C 0.1286(2) 0.2264(5) 0.6047(4) 0.0585(15) Uani 1 d . . .
C21 C 0.0951(2) 0.2730(5) 0.5439(4) 0.0572(15) Uani 1 d . . .
C22 C 0.1047(2) 0.2796(4) 0.4464(4) 0.0470(13) Uani 1 d . . .
Cl2 Cl 0.57748(10) 0.1772(3) 0.38565(19) 0.1648(17) Uani 1 d . . .
O1 O 0.5285(3) 0.1557(7) 0.3794(8) 0.197(4) Uani 1 d . . .
O2 O 0.6046(4) 0.1590(12) 0.3126(7) 0.255(7) Uani 1 d . . .
O3 O 0.5997(4) 0.1435(8) 0.4773(5) 0.197(5) Uani 1 d . . .
O4 O 0.5852(7) 0.2683(9) 0.3932(12) 0.310(11) Uani 1 d . . .
O111 O 0.0000 0.1746(12) 0.7500 0.59(4) Uani 1 d S . .
H111 H 0.0000 0.1870 0.6835 0.713 Uiso 1 calc R . .
H8 H 0.152(2) 0.226(3) 0.030(4) 0.037(13) Uiso 1 d . . .
H3 H 0.051(2) -0.042(4) 0.176(4) 0.046(16) Uiso 1 d . . .
H19 H 0.195(2) 0.153(4) 0.600(4) 0.042(14) Uiso 1 d . . .
H15 H 0.329(2) 0.050(3) 0.435(4) 0.040(14) Uiso 1 d . . .
H5A H -0.026(3) 0.036(5) 0.075(5) 0.08(2) Uiso 1 d . . .
H16 H 0.266(2) 0.110(4) 0.519(4) 0.050(17) Uiso 1 d . . .
H5 H -0.038(2) 0.131(4) 0.118(4) 0.065(19) Uiso 1 d . . .
H1 H 0.179(3) -0.021(5) 0.251(6) 0.10(3) Uiso 1 d . . .
H14 H 0.320(2) 0.059(4) 0.258(4) 0.042(14) Uiso 1 d . . .
H11 H 0.304(2) 0.067(4) 0.100(4) 0.062(17) Uiso 1 d . . .
H21 H 0.066(3) 0.308(5) 0.565(5) 0.08(2) Uiso 1 d . . .
H1B H 0.135(3) -0.069(5) 0.289(5) 0.06(2) Uiso 1 d . . .
H20 H 0.126(2) 0.226(4) 0.676(5) 0.067(18) Uiso 1 d . . .
H7N H 0.012(3) 0.530(5) 0.142(5) 0.07(2) Uiso 1 d . . .
H10 H 0.271(2) 0.091(4) -0.060(4) 0.054(16) Uiso 1 d . . .
H9 H 0.196(2) 0.185(4) -0.099(5) 0.068(18) Uiso 1 d . . .
H22 H 0.084(2) 0.306(3) 0.404(4) 0.040(14) Uiso 1 d . . .
H5B H -0.005(3) 0.126(5) 0.025(5) 0.08(2) Uiso 1 d . . .
H1A H 0.153(2) 0.007(4) 0.336(5) 0.06(2) Uiso 1 d . . .
H7N1 H 0.062(3) 0.537(5) 0.190(5) 0.05(2) Uiso 1 d . . .

loop_
_atom_site_aniso_label
_atom_site_aniso_U_11
_atom_site_aniso_U_22
_atom_site_aniso_U_33
_atom_site_aniso_U_23
_atom_site_aniso_U_13
_atom_site_aniso_U_12
Ru1 0.0337(2) 0.0400(2) 0.0299(2) 0.00008(18) -0.00218(14) 0.00231(18)
Cl1 0.0483(7) 0.0472(7) 0.0385(6) 0.0019(5) -0.0042(5) -0.0046(6)
N1 0.040(2) 0.044(3) 0.040(2) 0.0018(19) -0.0060(18) 0.0021(19)
N2 0.038(2) 0.049(3) 0.040(2) -0.002(2) -0.0083(18) -0.0008(19)
N3 0.036(2) 0.043(2) 0.035(2) 0.0005(18) -0.0017(17) 0.0035(18)
N4 0.040(2) 0.044(3) 0.057(3) 0.002(2) -0.002(2) 0.005(2)
N5 0.041(2) 0.058(3) 0.051(3) -0.001(2) -0.005(2) 0.003(2)
N6 0.044(3) 0.063(3) 0.061(3) 0.004(2) -0.006(2) 0.012(2)
N7 0.064(4) 0.059(4) 0.113(6) 0.006(4) -0.020(4) 0.014(3)
N8 0.040(2) 0.043(2) 0.033(2) -0.0013(18) -0.0016(17) -0.0025(19)
N9 0.035(2) 0.040(2) 0.032(2) 0.0001(17) -0.0004(16) 0.0013(17)
N10 0.038(2) 0.044(2) 0.035(2) -0.0022(18) -0.0006(17) -0.0012(18)
C1 0.074(5) 0.044(4) 0.090(6) 0.002(4) -0.019(4) -0.002(4)
C2 0.050(3) 0.047(3) 0.054(3) -0.004(3) -0.001(3) 0.002(3)
C3 0.059(4) 0.045(4) 0.074(4) -0.009(3) -0.010(3) -0.008(3)
C4 0.043(3) 0.059(4) 0.049(3) -0.013(3) -0.006(2) 0.002(3)
C5 0.053(4) 0.068(5) 0.073(5) -0.020(4) -0.016(3) -0.004(3)
C6 0.035(3) 0.048(3) 0.037(3) 0.000(2) -0.001(2) 0.003(2)
C7 0.048(3) 0.058(4) 0.054(3) 0.008(3) -0.001(3) 0.008(3)
C8 0.050(3) 0.056(3) 0.036(3) 0.000(2) -0.008(2) -0.004(3)
C9 0.077(4) 0.048(3) 0.032(3) -0.003(2) -0.002(3) -0.013(3)
C10 0.087(5) 0.044(3) 0.042(3) -0.011(3) 0.016(3) 0.000(3)
C11 0.064(4) 0.047(3) 0.045(3) -0.005(3) 0.008(3) 0.007(3)
C12 0.044(3) 0.043(3) 0.037(3) -0.006(2) 0.004(2) -0.001(2)
C13 0.040(3) 0.034(3) 0.040(3) -0.002(2) 0.003(2) -0.002(2)
C14 0.037(3) 0.041(3) 0.053(3) -0.002(2) 0.002(2) 0.002(2)
C15 0.040(3) 0.044(3) 0.056(3) 0.007(3) -0.007(3) 0.002(2)
C16 0.051(3) 0.041(3) 0.040(3) 0.006(2) -0.006(2) -0.001(2)
C17 0.042(3) 0.033(3) 0.033(2) 0.003(2) -0.002(2) -0.004(2)
C18 0.039(3) 0.040(3) 0.034(2) -0.002(2) 0.000(2) -0.005(2)
C19 0.051(3) 0.054(3) 0.036(3) 0.003(3) 0.000(2) -0.003(3)
C20 0.066(4) 0.071(4) 0.039(3) -0.004(3) 0.012(3) -0.015(3)
C21 0.049(3) 0.069(4) 0.054(3) -0.017(3) 0.013(3) -0.002(3)
C22 0.038(3) 0.057(4) 0.046(3) -0.012(3) -0.002(2) 0.003(3)
Cl2 0.1038(18) 0.304(5) 0.0888(17) -0.089(2) 0.0403(14) -0.118(2)
O1 0.096(5) 0.240(11) 0.255(11) -0.082(9) 0.023(6) -0.071(6)
O2 0.172(9) 0.47(2) 0.123(7) 0.053(10) 0.069(7) 0.096(12)
O3 0.206(9) 0.309(13) 0.079(5) -0.032(6) 0.027(5) -0.131(9)
O4 0.38(2) 0.198(12) 0.34(2) 0.032(12) -0.187(18) -0.150(14)
O111 0.65(6) 0.103(13) 1.07(9) 0.000 0.58(7) 0.000

loop_
_atom_type_symbol
_atom_type_description
_atom_type_scat_dispersion_real
_atom_type_scat_dispersion_imag
_atom_type_scat_source
C C 0.0033 0.0016 'International Tables Vol C Tables 4.2.6.8 and 6.1.1.4'
H H 0.0000 0.0000 'International Tables Vol C Tables 4.2.6.8 and 6.1.1.4'
O O 0.0106 0.0060 'International Tables Vol C Tables 4.2.6.8 and 6.1.1.4'
N N 0.0061 0.0033 'International Tables Vol C Tables 4.2.6.8 and 6.1.1.4'
Cl Cl 0.1484 0.1585 'International Tables Vol C Tables 4.2.6.8 and 6.1.1.4'
Ru Ru -1.2594 0.8363 'International Tables Vol C Tables 4.2.6.8 and 6.1.1.4'

loop_
_geom_angle_atom_site_label_1
_geom_angle_atom_site_label_2
_geom_angle_atom_site_label_3
_geom_angle
_geom_angle_site_symmetry_1
_geom_angle_site_symmetry_3
_geom_angle_publ_flag
N9 Ru1 N3 177.82(16) . . ?
N9 Ru1 N1 99.92(16) . . ?
N3 Ru1 N1 78.95(17) . . ?
N9 Ru1 N8 78.79(15) . . ?
N3 Ru1 N8 102.96(15) . . ?
N1 Ru1 N8 86.79(16) . . ?
N9 Ru1 N10 79.21(15) . . ?
N3 Ru1 N10 98.97(16) . . ?
N1 Ru1 N10 94.21(16) . . ?
N8 Ru1 N10 157.81(16) . . ?
N9 Ru1 Cl1 86.51(12) . . ?
N3 Ru1 Cl1 94.76(12) . . ?
N1 Ru1 Cl1 172.33(11) . . ?
N8 Ru1 Cl1 90.39(12) . . ?
N10 Ru1 Cl1 91.10(12) . . ?
C2 N1 N2 105.5(4) . . ?
C2 N1 Ru1 140.9(4) . . ?
N2 N1 Ru1 112.4(3) . . ?
C4 N2 N1 111.2(4) . . ?
C4 N2 C6 132.5(4) . . ?
N1 N2 C6 116.0(4) . . ?
N4 N3 C6 117.5(4) . . ?
N4 N3 Ru1 126.1(3) . . ?
C6 N3 Ru1 116.3(3) . . ?
N3 N4 C7 115.8(5) . . ?
C6 N5 N6 118.2(5) . . ?
N5 N6 C7 116.0(5) . . ?
C7 N7 H7N 111(4) . . ?
C7 N7 H7N1 118(7) . . ?
H7N N7 H7N1 123(8) . . ?
C8 N8 C12 118.2(4) . . ?
C8 N8 Ru1 127.1(4) . . ?
C12 N8 Ru1 114.6(3) . . ?
C17 N9 C13 121.9(4) . . ?
C17 N9 Ru1 119.1(3) . . ?
C13 N9 Ru1 118.8(3) . . ?
C22 N10 C18 117.9(4) . . ?
C22 N10 Ru1 128.4(4) . . ?
C18 N10 Ru1 113.7(3) . . ?
C2 C1 H1 111(4) . . ?
C2 C1 H1B 112(5) . . ?
H1 C1 H1B 103(7) . . ?
C2 C1 H1A 110(5) . . ?
H1 C1 H1A 99(6) . . ?
H1B C1 H1A 120(7) . . ?
N1 C2 C3 109.3(5) . . ?
N1 C2 C1 121.8(6) . . ?
C3 C2 C1 128.9(6) . . ?
C4 C3 C2 108.4(6) . . ?
C4 C3 H3 128(4) . . ?
C2 C3 H3 123(4) . . ?
C3 C4 N2 105.6(5) . . ?
C3 C4 C5 129.9(6) . . ?
N2 C4 C5 124.5(6) . . ?
C4 C5 H5A 108(4) . . ?
C4 C5 H5 113(4) . . ?
H5A C5 H5 107(5) . . ?
C4 C5 H5B 109(4) . . ?
H5A C5 H5B 112(6) . . ?
H5 C5 H5B 108(6) . . ?
N5 C6 N3 126.1(5) . . ?
N5 C6 N2 119.2(4) . . ?
N3 C6 N2 114.7(4) . . ?
N7 C7 N6 117.1(6) . . ?
N7 C7 N4 116.4(6) . . ?
N6 C7 N4 126.4(5) . . ?
N8 C8 C9 122.2(6) . . ?
N8 C8 H8 119(3) . . ?
C9 C8 H8 119(3) . . ?
C10 C9 C8 119.3(5) . . ?
C10 C9 H9 127(4) . . ?
C8 C9 H9 113(4) . . ?
C9 C10 C11 119.8(5) . . ?
C9 C10 H10 122(4) . . ?
C11 C10 H10 118(4) . . ?
C12 C11 C10 118.7(6) . . ?
C12 C11 H11 118(3) . . ?
C10 C11 H11 123(3) . . ?
N8 C12 C11 121.7(5) . . ?
N8 C12 C13 114.4(4) . . ?
C11 C12 C13 123.9(5) . . ?
N9 C13 C14 119.7(5) . . ?
N9 C13 C12 113.0(4) . . ?
C14 C13 C12 127.3(5) . . ?
C15 C14 C13 118.9(5) . . ?
C15 C14 H14 125(3) . . ?
C13 C14 H14 116(3) . . ?
C16 C15 C14 120.6(5) . . ?
C16 C15 H15 114(3) . . ?
C14 C15 H15 126(3) . . ?
C15 C16 C17 119.0(5) . . ?
C15 C16 H16 126(4) . . ?
C17 C16 H16 115(4) . . ?
N9 C17 C16 120.0(5) . . ?
N9 C17 C18 112.8(4) . . ?
C16 C17 C18 127.2(4) . . ?
N10 C18 C19 121.5(5) . . ?
N10 C18 C17 114.8(4) . . ?
C19 C18 C17 123.6(5) . . ?
C18 C19 C20 119.5(5) . . ?
C18 C19 H19 116(3) . . ?
C20 C19 H19 125(3) . . ?
C21 C20 C19 118.5(5) . . ?
C21 C20 H20 123(4) . . ?
C19 C20 H20 118(4) . . ?
C22 C21 C20 119.7(6) . . ?
C22 C21 H21 115(4) . . ?
C20 C21 H21 125(4) . . ?
N10 C22 C21 122.8(6) . . ?
N10 C22 H22 113(3) . . ?
C21 C22 H22 124(3) . . ?
O2 Cl2 O1 117.3(8) . . ?
O2 Cl2 O4 100.6(10) . . ?
O1 Cl2 O4 112.5(10) . . ?
O2 Cl2 O3 113.2(7) . . ?
O1 Cl2 O3 109.3(6) . . ?
O4 Cl2 O3 102.7(7) . . ?

loop_
_geom_bond_atom_site_label_1
_geom_bond_atom_site_label_2
_geom_bond_distance
_geom_bond_site_symmetry_2
_geom_bond_publ_flag
Ru1 N9 1.979(4) . ?
Ru1 N3 2.007(4) . ?
Ru1 N1 2.054(4) . ?
Ru1 N8 2.071(4) . ?
Ru1 N10 2.074(4) . ?
Ru1 Cl1 2.3937(13) . ?
N1 C2 1.329(7) . ?
N1 N2 1.384(5) . ?
N2 C4 1.361(7) . ?
N2 C6 1.396(7) . ?
N3 N4 1.326(6) . ?
N3 C6 1.359(6) . ?
N4 C7 1.360(7) . ?
N5 C6 1.310(6) . ?
N5 N6 1.334(7) . ?
N6 C7 1.348(8) . ?
N7 C7 1.327(9) . ?
N7 H7N 0.98(7) . ?
N7 H7N1 0.67(6) . ?
N8 C8 1.348(6) . ?
N8 C12 1.363(6) . ?
N9 C17 1.342(6) . ?
N9 C13 1.355(6) . ?
N10 C22 1.334(7) . ?
N10 C18 1.368(6) . ?
C1 C2 1.483(9) . ?
C1 H1 1.06(9) . ?
C1 H1B 0.78(7) . ?
C1 H1A 0.80(6) . ?
C2 C3 1.399(8) . ?
C3 C4 1.350(9) . ?
C3 H3 0.84(5) . ?
C4 C5 1.498(8) . ?
C5 H5A 0.97(7) . ?
C5 H5 0.98(6) . ?
C5 H5B 0.96(7) . ?
C8 C9 1.375(8) . ?
C8 H8 0.91(5) . ?
C9 C10 1.364(9) . ?
C9 H9 1.00(6) . ?
C10 C11 1.383(8) . ?
C10 H10 0.87(6) . ?
C11 C12 1.381(7) . ?
C11 H11 1.03(6) . ?
C12 C13 1.477(7) . ?
C13 C14 1.386(7) . ?
C14 C15 1.384(8) . ?
C14 H14 0.90(5) . ?
C15 C16 1.374(8) . ?
C15 H15 0.89(5) . ?
C16 C17 1.387(7) . ?
C16 H16 0.81(5) . ?
C17 C18 1.486(7) . ?
C18 C19 1.378(7) . ?
C19 C20 1.385(8) . ?
C19 H19 0.92(5) . ?
C20 C21 1.372(9) . ?
C20 H20 0.98(6) . ?
C21 C22 1.371(8) . ?
C21 H21 0.96(7) . ?
C22 H22 0.87(5) . ?
Cl2 O2 1.271(9) . ?
Cl2 O1 1.313(7) . ?
Cl2 O4 1.365(13) . ?
Cl2 O3 1.453(10) . ?
O111 H111 0.9300 . ?

loop_
_geom_torsion_atom_site_label_1
_geom_torsion_atom_site_label_2
_geom_torsion_atom_site_label_3
_geom_torsion_atom_site_label_4
_geom_torsion
_geom_torsion_site_symmetry_1
_geom_torsion_site_symmetry_2
_geom_torsion_site_symmetry_3
_geom_torsion_site_symmetry_4
_geom_torsion_publ_flag
N9 Ru1 N1 C2 -7.4(6) . . . . ?
N3 Ru1 N1 C2 174.5(6) . . . . ?
N8 Ru1 N1 C2 70.6(6) . . . . ?
N10 Ru1 N1 C2 -87.2(6) . . . . ?
Cl1 Ru1 N1 C2 139.2(7) . . . . ?
N9 Ru1 N1 N2 -171.9(3) . . . . ?
N3 Ru1 N1 N2 10.0(3) . . . . ?
N8 Ru1 N1 N2 -93.9(3) . . . . ?
N10 Ru1 N1 N2 108.3(3) . . . . ?
Cl1 Ru1 N1 N2 -25.3(11) . . . . ?
C2 N1 N2 C4 0.2(6) . . . . ?
Ru1 N1 N2 C4 170.1(3) . . . . ?
C2 N1 N2 C6 175.3(4) . . . . ?
Ru1 N1 N2 C6 -14.8(5) . . . . ?
N9 Ru1 N3 N4 112(4) . . . . ?
N1 Ru1 N3 N4 171.3(4) . . . . ?
N8 Ru1 N3 N4 -104.7(4) . . . . ?
N10 Ru1 N3 N4 78.7(4) . . . . ?
Cl1 Ru1 N3 N4 -13.2(4) . . . . ?
N9 Ru1 N3 C6 -63(4) . . . . ?
N1 Ru1 N3 C6 -4.0(3) . . . . ?
N8 Ru1 N3 C6 80.0(4) . . . . ?
N10 Ru1 N3 C6 -96.6(4) . . . . ?
Cl1 Ru1 N3 C6 171.6(3) . . . . ?
C6 N3 N4 C7 -0.6(7) . . . . ?
Ru1 N3 N4 C7 -175.9(4) . . . . ?
C6 N5 N6 C7 -0.1(8) . . . . ?
N9 Ru1 N8 C8 173.5(5) . . . . ?
N3 Ru1 N8 C8 -5.2(5) . . . . ?
N1 Ru1 N8 C8 72.7(5) . . . . ?
N10 Ru1 N8 C8 166.0(4) . . . . ?
Cl1 Ru1 N8 C8 -100.2(4) . . . . ?
N9 Ru1 N8 C12 -3.6(3) . . . . ?
N3 Ru1 N8 C12 177.7(3) . . . . ?
N1 Ru1 N8 C12 -104.4(4) . . . . ?
N10 Ru1 N8 C12 -11.1(6) . . . . ?
Cl1 Ru1 N8 C12 82.7(3) . . . . ?
N3 Ru1 N9 C17 -37(4) . . . . ?
N1 Ru1 N9 C17 -95.6(4) . . . . ?
N8 Ru1 N9 C17 179.8(4) . . . . ?
N10 Ru1 N9 C17 -3.1(3) . . . . ?
Cl1 Ru1 N9 C17 88.7(3) . . . . ?
N3 Ru1 N9 C13 149(4) . . . . ?
N1 Ru1 N9 C13 90.4(4) . . . . ?
N8 Ru1 N9 C13 5.7(3) . . . . ?
N10 Ru1 N9 C13 -177.1(4) . . . . ?
Cl1 Ru1 N9 C13 -85.4(3) . . . . ?
N9 Ru1 N10 C22 -177.6(5) . . . . ?
N3 Ru1 N10 C22 1.2(5) . . . . ?
N1 Ru1 N10 C22 -78.3(5) . . . . ?
N8 Ru1 N10 C22 -170.1(4) . . . . ?
Cl1 Ru1 N10 C22 96.2(5) . . . . ?
N9 Ru1 N10 C18 -1.4(3) . . . . ?
N3 Ru1 N10 C18 177.4(3) . . . . ?
N1 Ru1 N10 C18 98.0(3) . . . . ?
N8 Ru1 N10 C18 6.1(6) . . . . ?
Cl1 Ru1 N10 C18 -87.6(3) . . . . ?
N2 N1 C2 C3 0.0(6) . . . . ?
Ru1 N1 C2 C3 -165.1(5) . . . . ?
N2 N1 C2 C1 -178.8(6) . . . . ?
Ru1 N1 C2 C1 16.1(10) . . . . ?
N1 C2 C3 C4 -0.2(7) . . . . ?
C1 C2 C3 C4 178.5(7) . . . . ?
C2 C3 C4 N2 0.3(7) . . . . ?
C2 C3 C4 C5 -179.8(6) . . . . ?
N1 N2 C4 C3 -0.3(6) . . . . ?
C6 N2 C4 C3 -174.3(6) . . . . ?
N1 N2 C4 C5 179.8(6) . . . . ?
C6 N2 C4 C5 5.8(10) . . . . ?
N6 N5 C6 N3 1.7(8) . . . . ?
N6 N5 C6 N2 178.7(4) . . . . ?
N4 N3 C6 N5 -1.3(8) . . . . ?
Ru1 N3 C6 N5 174.4(4) . . . . ?
N4 N3 C6 N2 -178.5(4) . . . . ?
Ru1 N3 C6 N2 -2.8(5) . . . . ?
C4 N2 C6 N5 8.2(9) . . . . ?
N1 N2 C6 N5 -165.6(4) . . . . ?
C4 N2 C6 N3 -174.4(5) . . . . ?
N1 N2 C6 N3 11.8(6) . . . . ?
N5 N6 C7 N7 179.2(6) . . . . ?
N5 N6 C7 N4 -1.9(9) . . . . ?
N3 N4 C7 N7 -178.8(6) . . . . ?
N3 N4 C7 N6 2.3(8) . . . . ?
C12 N8 C8 C9 -0.9(8) . . . . ?
Ru1 N8 C8 C9 -177.9(4) . . . . ?
N8 C8 C9 C10 -1.3(9) . . . . ?
C8 C9 C10 C11 2.4(9) . . . . ?
C9 C10 C11 C12 -1.4(9) . . . . ?
C8 N8 C12 C11 2.0(8) . . . . ?
Ru1 N8 C12 C11 179.4(4) . . . . ?
C8 N8 C12 C13 -176.1(5) . . . . ?
Ru1 N8 C12 C13 1.3(5) . . . . ?
C10 C11 C12 N8 -0.9(9) . . . . ?
C10 C11 C12 C13 177.0(5) . . . . ?
C17 N9 C13 C14 0.8(7) . . . . ?
Ru1 N9 C13 C14 174.6(4) . . . . ?
C17 N9 C13 C12 179.5(4) . . . . ?
Ru1 N9 C13 C12 -6.6(5) . . . . ?
N8 C12 C13 N9 3.3(6) . . . . ?
C11 C12 C13 N9 -174.8(5) . . . . ?
N8 C12 C13 C14 -178.1(5) . . . . ?
C11 C12 C13 C14 3.8(9) . . . . ?
N9 C13 C14 C15 -1.5(8) . . . . ?
C12 C13 C14 C15 180.0(5) . . . . ?
C13 C14 C15 C16 1.3(8) . . . . ?
C14 C15 C16 C17 -0.4(8) . . . . ?
C13 N9 C17 C16 0.1(7) . . . . ?
Ru1 N9 C17 C16 -173.7(4) . . . . ?
C13 N9 C17 C18 -179.6(4) . . . . ?
Ru1 N9 C17 C18 6.6(5) . . . . ?
C15 C16 C17 N9 -0.3(8) . . . . ?
C15 C16 C17 C18 179.4(5) . . . . ?
C22 N10 C18 C19 1.7(7) . . . . ?
Ru1 N10 C18 C19 -175.0(4) . . . . ?
C22 N10 C18 C17 -178.2(4) . . . . ?
Ru1 N10 C18 C17 5.1(5) . . . . ?
N9 C17 C18 N10 -7.5(6) . . . . ?
C16 C17 C18 N10 172.8(5) . . . . ?
N9 C17 C18 C19 172.6(5) . . . . ?
C16 C17 C18 C19 -7.2(8) . . . . ?
N10 C18 C19 C20 0.2(8) . . . . ?
C17 C18 C19 C20 -179.8(5) . . . . ?
C18 C19 C20 C21 -0.7(9) . . . . ?
C19 C20 C21 C22 -0.7(9) . . . . ?
C18 N10 C22 C21 -3.2(8) . . . . ?
Ru1 N10 C22 C21 172.9(4) . . . . ?
C20 C21 C22 N10 2.8(9) . . . . ?
